data_1544645
loop_
_publ_author_name
'Pugh, Thomas'
'Chilton, Nicholas F.'
'Layfield, Richard A.'

_publ_section_title
;
 Antimony-ligated dysprosium single-molecule magnets as catalysts for
 stibine dehydrocoupling.
;
_journal_issue 3
_journal_name_full 'Chemical science'
_journal_page_first 2073
_journal_page_last 2080
_journal_paper_doi 10.1039/c6sc04465d
_journal_volume 8
_journal_year 2017
_chemical_formula_moiety 'C63 H75 Dy3 Sb4, C7 H8'
_chemical_formula_sum 'C70 H83 Dy3 Sb4'
_chemical_formula_weight 1898.86
_chemical_name_systematic 2-Dy
_chemical_properties_physical ', Air-sensitive,Moisture-sensitive,Oxygen-sensitive'
_space_group_crystal_system monoclinic
_space_group_IT_number 9
_space_group_name_Hall 'C -2yc'
_space_group_name_H-M_alt 'C 1 c 1'
_symmetry_space_group_name_Hall 'C -2yc'
_symmetry_space_group_name_H-M 'C 1 c 1'
_atom_sites_solution_hydrogens geom
_atom_sites_solution_primary direct
_audit_creation_date 2015-07-17
_audit_creation_method
;
Olex2 1.2
(compiled 2015.01.26 svn.r3150 for OlexSys, GUI svn.r4998)
;
_audit_update_record
;
2016-06-10 deposited with the CCDC.
2016-11-21 downloaded from the CCDC.
;
_cell_angle_alpha 90
_cell_angle_beta 106.568(2)
_cell_angle_gamma 90
_cell_formula_units_Z 4
_cell_length_a 14.8968(3)
_cell_length_b 19.3308(4)
_cell_length_c 24.2616(5)
_cell_measurement_reflns_used 19363
_cell_measurement_temperature 150.02(10)
_cell_measurement_theta_max 27.6610
_cell_measurement_theta_min 3.6750
_cell_volume 6696.5(2)
_computing_cell_refinement
;
CrysAlisPro, Agilent Technologies,
Version 1.171.36.24 (release 03-12-2012 CrysAlis171 .NET)
(compiled Dec  3 2012,18:21:49)
;
_computing_data_collection
;
CrysAlisPro, Agilent Technologies,
Version 1.171.36.24 (release 03-12-2012 CrysAlis171 .NET)
(compiled Dec  3 2012,18:21:49)
;
_computing_data_reduction
;
CrysAlisPro, Agilent Technologies,
Version 1.171.36.24 (release 03-12-2012 CrysAlis171 .NET)
(compiled Dec  3 2012,18:21:49)
;
_computing_molecular_graphics 'Olex2 (Dolomanov et al., 2009)'
_computing_publication_material 'Olex2 (Dolomanov et al., 2009)'
_computing_structure_refinement 'ShelXL (Sheldrick, 2008)'
_computing_structure_solution 'ShelXS (Sheldrick, 2008)'
_diffrn_ambient_temperature 150.02(10)
_diffrn_detector_area_resol_mean 8.0714
_diffrn_measured_fraction_theta_full 0.998
_diffrn_measured_fraction_theta_max 0.998
_diffrn_measurement_details
;
#__ type_ start__ end____ width___ exp.time_
  1 omega   -7.00   91.00   1.0000    1.5000
omega____ theta____ kappa____ phi______ frames
    -       18.8601   37.0000    0.0000 98

#__ type_ start__ end____ width___ exp.time_
  2 omega   13.00   61.00   1.0000    1.5000
omega____ theta____ kappa____ phi______ frames
    -       18.8601  -99.0000  -60.0000 48

#__ type_ start__ end____ width___ exp.time_
  3 omega  -20.00   61.00   1.0000    1.5000
omega____ theta____ kappa____ phi______ frames
    -       18.8601  -99.0000  120.0000 81

#__ type_ start__ end____ width___ exp.time_
  4 omega  -49.00   40.00   1.0000    1.5000
omega____ theta____ kappa____ phi______ frames
    -       18.8601  -57.0000    0.0000 89

#__ type_ start__ end____ width___ exp.time_
  5 omega  -16.00   51.00   1.0000    1.5000
omega____ theta____ kappa____ phi______ frames
    -      -17.7663   57.0000  -90.0000 67

#__ type_ start__ end____ width___ exp.time_
  6 omega   35.00   95.00   1.0000    1.5000
omega____ theta____ kappa____ phi______ frames
    -       18.8601  178.0000  -60.0000 60

#__ type_ start__ end____ width___ exp.time_
  7 omega  -87.00   -4.00   1.0000    1.5000
omega____ theta____ kappa____ phi______ frames
    -      -17.7663  -57.0000  120.0000 83

#__ type_ start__ end____ width___ exp.time_
  8 omega  -88.00   10.00   1.0000    1.5000
omega____ theta____ kappa____ phi______ frames
    -      -17.7663  -77.0000   30.0000 98

#__ type_ start__ end____ width___ exp.time_
  9 omega  -86.00   10.00   1.0000    1.5000
omega____ theta____ kappa____ phi______ frames
    -      -17.7663  -77.0000 -120.0000 96
;
_diffrn_measurement_device_type 'SuperNova, Single source at offset), Eos'
_diffrn_measurement_method '\w scans'
_diffrn_orient_matrix_UB_11 -0.0302894000
_diffrn_orient_matrix_UB_12 -0.0265648000
_diffrn_orient_matrix_UB_13 0.0041131000
_diffrn_orient_matrix_UB_21 0.0393802000
_diffrn_orient_matrix_UB_22 -0.0200542000
_diffrn_orient_matrix_UB_23 0.0148310000
_diffrn_orient_matrix_UB_31 -0.0010029000
_diffrn_orient_matrix_UB_32 0.0154182000
_diffrn_orient_matrix_UB_33 0.0263399000
_diffrn_radiation_monochromator mirror
_diffrn_radiation_type MoK\a
_diffrn_radiation_wavelength 0.71073
_diffrn_reflns_av_R_equivalents 0.0561
_diffrn_reflns_av_unetI/netI 0.0613
_diffrn_reflns_Laue_measured_fraction_full 0.998
_diffrn_reflns_Laue_measured_fraction_max 0.998
_diffrn_reflns_limit_h_max 18
_diffrn_reflns_limit_h_min -18
_diffrn_reflns_limit_k_max 24
_diffrn_reflns_limit_k_min -24
_diffrn_reflns_limit_l_max 30
_diffrn_reflns_limit_l_min -30
_diffrn_reflns_number 46304
_diffrn_reflns_point_group_measured_fraction_full 0.998
_diffrn_reflns_point_group_measured_fraction_max 0.998
_diffrn_reflns_theta_full 26.000
_diffrn_reflns_theta_max 26.372
_diffrn_reflns_theta_min 3.369
_diffrn_source 'SuperNova (Mo) X-ray Source'
_exptl_absorpt_coefficient_mu 4.930
_exptl_absorpt_correction_T_max 1.00000
_exptl_absorpt_correction_T_min 0.78068
_exptl_absorpt_correction_type multi-scan
_exptl_absorpt_process_details
;
CrysAlisPro, Agilent Technologies,
Version 1.171.36.24 (release 03-12-2012 CrysAlis171 .NET)
(compiled Dec  3 2012,18:21:49)
Empirical absorption correction using spherical harmonics,
 implemented in SCALE3 ABSPACK scaling algorithm.
;
_exptl_crystal_colour 'clear dark orange'
_exptl_crystal_colour_lustre clear
_exptl_crystal_colour_modifier dark
_exptl_crystal_colour_primary orange
_exptl_crystal_density_diffrn 1.883
_exptl_crystal_description block
_exptl_crystal_F_000 3620
_exptl_crystal_preparation ', Magnetic properties'
_exptl_crystal_recrystallization_method 'Re-crystallisation from solvent'
_exptl_crystal_size_max 0.2
_exptl_crystal_size_mid 0.2
_exptl_crystal_size_min 0.1
_refine_diff_density_max 0.858
_refine_diff_density_min -0.662
_refine_diff_density_rms 0.116
_refine_ls_abs_structure_details
;
 Flack x determined using 5503 quotients [(I+)-(I-)]/[(I+)+(I-)]
 (Parsons and Flack (2004), Acta Cryst. A60, s61).
;
_refine_ls_abs_structure_Flack -0.015(6)
_refine_ls_extinction_method none
_refine_ls_goodness_of_fit_ref 1.016
_refine_ls_hydrogen_treatment constr
_refine_ls_matrix_type full
_refine_ls_number_parameters 751
_refine_ls_number_reflns 13695
_refine_ls_number_restraints 455
_refine_ls_restrained_S_all 1.013
_refine_ls_R_factor_all 0.0411
_refine_ls_R_factor_gt 0.0349
_refine_ls_shift/su_max 0.001
_refine_ls_shift/su_mean 0.000
_refine_ls_structure_factor_coef Fsqd
_refine_ls_weighting_details
;
 w=1/[\s^2^(Fo^2^)+(0.0156P)^2^]
 where P=(Fo^2^+2Fc^2^)/3
;
_refine_ls_weighting_scheme calc
_refine_ls_wR_factor_gt 0.0581
_refine_ls_wR_factor_ref 0.0615
_reflns_Friedel_coverage 0.998
_reflns_Friedel_fraction_full 0.998
_reflns_Friedel_fraction_max 0.998
_reflns_number_gt 12454
_reflns_number_total 13695
_reflns_threshold_expression 'I > 2\s(I)'
_cod_data_source_file c6sc04465d2.cif
_cod_data_source_block aral306_rered_xprep
_cod_depositor_comments
;Adding full bibliography for 1544644--1544648.cif.

 Adding full bibliography for 1544644--1544648.cif.
;
_cod_database_code 1544645
_shelxl_version_number 2013-2
_chemical_oxdiff_formula Dy3Sb4C70H83
_shelx_space_group_comment
;
The symmetry employed for this shelxl refinement is uniquely defined
by the following loop, which should always be used as a source of
symmetry information in preference to the above space-group names.
They are only intended as comments.
;
_reflns_odcompleteness_completeness 99.77
_reflns_odcompleteness_iscentric 1
_reflns_odcompleteness_theta 26.32
_olex2_refinement_description
;
1. Fixed Uiso
 At 1.2 times of:
  All C(H) groups
 At 1.5 times of:
  All C(H,H,H) groups
2. Restrained planarity
 C64A, C65A, C66A, C67A, C68A, C69A, C70A
 with sigma of 0.1
3. Rigid bond restraints
 C64A, C65A, C66A, C67A, C68A, C69A, C70A
 with sigma for 1-2 distances of 0.01 and sigma for 1-3 distances of 0.01
 C64, C65, C66, C67, C68, C69, C70
 with sigma for 1-2 distances of 0.02 and sigma for 1-3 distances of 0.02
 C20, C19, C23, C22, C21, C24
 with sigma for 1-2 distances of 0.01 and sigma for 1-3 distances of 0.01
 C34, C33, C32, C31, C35, C36
 with sigma for 1-2 distances of 0.01 and sigma for 1-3 distances of 0.01
4. Uiso/Uaniso restraints and constraints
C64A \\sim C65A \\sim C66A \\sim C67A \\sim C68A \\sim C69A \\sim C70A: within
2A with sigma of 0.01 and sigma for terminal atoms of 0.02
C64 \\sim C65 \\sim C66 \\sim C67 \\sim C68 \\sim C69 \\sim C70: within 2A with
sigma of 0.02 and sigma for terminal atoms of 0.04
C20 \\sim C19 \\sim C23 \\sim C22 \\sim C21 \\sim C24: within 1.7A with sigma
of 0.04 and sigma for terminal atoms of 0.08
C36 \\sim C35 \\sim C34 \\sim C33 \\sim C32 \\sim C31: within 1.7A with sigma
of 0.04 and sigma for terminal atoms of 0.08
Uanis(C66A) \\sim Ueq, Uanis(C64A) \\sim Ueq, Uanis(C65A) \\sim Ueq,
Uanis(C69A) \\sim Ueq, Uanis(C70A) \\sim Ueq, Uanis(C68A) \\sim Ueq,
Uanis(C67A) \\sim Ueq: with sigma of 0.02 and sigma for terminal atoms of 0.04
Uanis(C36) \\sim Ueq, Uanis(C35) \\sim Ueq, Uanis(C34) \\sim Ueq, Uanis(C33)
\\sim Ueq, Uanis(C32) \\sim Ueq, Uanis(C31) \\sim Ueq: with sigma of 0.02 and
sigma for terminal atoms of 0.04
Uanis(C70) \\sim Ueq, Uanis(C65) \\sim Ueq, Uanis(C64) \\sim Ueq, Uanis(C66)
\\sim Ueq, Uanis(C69) \\sim Ueq, Uanis(C67) \\sim Ueq, Uanis(C68) \\sim Ueq:
with sigma of 0.02 and sigma for terminal atoms of 0.04
Uanis(C54) \\sim Ueq, Uanis(C53) \\sim Ueq, Uanis(C52) \\sim Ueq: with sigma of
0.005 and sigma for terminal atoms of 0.01
Uanis(C46) \\sim Ueq, Uanis(C47) \\sim Ueq, Uanis(C48) \\sim Ueq, Uanis(C49)
\\sim Ueq, Uanis(C50) \\sim Ueq, Uanis(C51) \\sim Ueq: with sigma of 0.01 and
sigma for terminal atoms of 0.02
5. Rigid body (RIGU) restrains
 C46, C47, C48, C49, C50, C51, C52, C53, C54
 with sigma for 1-2 distances of 0.004 and sigma for 1-3 distances of 0.004
6. Others
 Sof(C65A)=Sof(H65A)=Sof(C66A)=Sof(H66A)=Sof(C67A)=Sof(H67A)=Sof(C68A)=
 Sof(H68A)=Sof(C69A)=Sof(C64A)=Sof(H64A)=Sof(C70A)=Sof(H70A)=Sof(H70B)=
 Sof(H70C)=1-FVAR(1)
 Sof(C65)=Sof(H65)=Sof(C64)=Sof(H64)=Sof(C69)=Sof(C68)=Sof(H68)=Sof(C67)=
 Sof(H67)=Sof(C66)=Sof(H66)=Sof(C70)=Sof(H70D)=Sof(H70E)=Sof(H70F)=FVAR(1)
7.a Aromatic/amide H refined with riding coordinates:
 C1(H1), C2(H2), C3(H3), C4(H4), C7(H7), C8(H8), C9(H9), C10(H10), C13(H13),
 C14(H14), C15(H15), C16(H16), C19(H19), C20(H20), C21(H21), C22(H22), C25(H25),
  C26(H26), C27(H27), C28(H28), C31(H31), C32(H32), C33(H33), C34(H34),
 C39(H39), C41(H41), C48(H48), C50(H50), C57(H57), C59(H59), C65(H65), C64(H64),
  C68(H68), C67(H67), C66(H66), C65A(H65A), C66A(H66A), C67A(H67A), C68A(H68A),
 C64A(H64A)
7.b Fitted hexagon refined as free rotating group:
 C65(C64,C69,C68,C67,C66), C65A(C66A,C67A,C68A,C69A,C64A)
7.c Idealised Me refined as rotating group:
 C6(H6A,H6B,H6C), C12(H12A,H12B,H12C), C18(H18A,H18B,H18C), C24(H24A,H24B,
 H24C), C30(H30A,H30B,H30C), C36(H36A,H36B,H36C), C43(H43A,H43B,H43C), C44(H44A,
 H44B,H44C), C45(H45A,H45B,H45C), C52(H52A,H52B,H52C), C53(H53A,H53B,H53C),
 C54(H54A,H54B,H54C), C61(H61A,H61B,H61C), C62(H62A,H62B,H62C), C63(H63A,H63B,
 H63C), C70A(H70A,H70B,H70C), C70(H70D,H70E,H70F)
;
_olex2_submission_special_instructions 'No special instructions were received'
_solvent_exptl_crystal_recrystallization_method Toluene

loop_
_space_group_symop_operation_xyz
'x, y, z'
'x, -y, z+1/2'
'x+1/2, y+1/2, z'
'x+1/2, -y+1/2, z+1/2'

loop_
_atom_site_label
_atom_site_type_symbol
_atom_site_fract_x
_atom_site_fract_y
_atom_site_fract_z
_atom_site_U_iso_or_equiv
_atom_site_adp_type
_atom_site_occupancy
_atom_site_site_symmetry_order
_atom_site_calc_flag
_atom_site_refinement_flags_posn
_atom_site_refinement_flags_adp
_atom_site_refinement_flags_occupancy
_atom_site_disorder_assembly
_atom_site_disorder_group
Dy1 Dy 0.38681(3) 0.02360(3) 0.29726(2) 0.02640(12) Uani 1 1 d . . . . .
Dy2 Dy 0.55622(3) -0.10310(3) 0.13876(2) 0.03006(13) Uani 1 1 d . . . . .
Dy3 Dy 0.53514(3) 0.19748(3) 0.14985(2) 0.02961(12) Uani 1 1 d . . . . .
Sb1 Sb 0.51560(5) -0.08141(4) 0.25693(3) 0.02890(17) Uani 1 1 d . . . . .
Sb2 Sb 0.62305(5) 0.05138(4) 0.14524(3) 0.03022(17) Uani 1 1 d . . . . .
Sb3 Sb 0.49904(5) 0.14500(4) 0.26391(3) 0.02826(17) Uani 1 1 d . . . . .
Sb4 Sb 0.63209(5) 0.03837(4) 0.26417(3) 0.03153(18) Uani 1 1 d . . . . .
C1 C 0.2053(7) -0.0026(7) 0.2634(5) 0.041(3) Uani 1 1 d . . . . .
H1 H 0.1798 -0.0243 0.2897 0.049 Uiso 1 1 calc R . . . .
C2 C 0.2446(7) -0.0368(6) 0.2229(4) 0.033(3) Uani 1 1 d . . . . .
H2 H 0.2492 -0.0843 0.2184 0.040 Uiso 1 1 calc R . . . .
C3 C 0.2747(7) 0.0147(6) 0.1917(4) 0.029(2) Uani 1 1 d . . . . .
H3 H 0.3033 0.0074 0.1627 0.034 Uiso 1 1 calc R . . . .
C4 C 0.2537(7) 0.0809(6) 0.2122(4) 0.034(3) Uani 1 1 d . . . . .
H4 H 0.2659 0.1238 0.1985 0.041 Uiso 1 1 calc R . . . .
C5 C 0.2119(7) 0.0696(6) 0.2562(5) 0.037(3) Uani 1 1 d . . . . .
C6 C 0.1730(8) 0.1252(7) 0.2873(5) 0.055(4) Uani 1 1 d . . . . .
H6A H 0.1605 0.1057 0.3207 0.082 Uiso 1 1 calc GR . . . .
H6B H 0.1159 0.1433 0.2621 0.082 Uiso 1 1 calc GR . . . .
H6C H 0.2179 0.1619 0.2988 0.082 Uiso 1 1 calc GR . . . .
C7 C 0.3502(9) 0.0316(6) 0.3954(4) 0.043(3) Uani 1 1 d . . . . .
H7 H 0.2886 0.0416 0.3943 0.051 Uiso 1 1 calc R . . . .
C8 C 0.4193(10) 0.0795(7) 0.3980(5) 0.049(3) Uani 1 1 d . . . . .
H8 H 0.4121 0.1273 0.3980 0.059 Uiso 1 1 calc R . . . .
C9 C 0.5023(9) 0.0443(8) 0.4005(5) 0.054(4) Uani 1 1 d . . . . .
H9 H 0.5602 0.0642 0.4029 0.064 Uiso 1 1 calc R . . . .
C10 C 0.4821(9) -0.0257(7) 0.3988(5) 0.049(3) Uani 1 1 d . . . . .
H10 H 0.5252 -0.0609 0.4001 0.058 Uiso 1 1 calc R . . . .
C11 C 0.3882(9) -0.0354(6) 0.3947(4) 0.038(3) Uani 1 1 d . . . . .
C12 C 0.3372(11) -0.1036(7) 0.3930(5) 0.078(5) Uani 1 1 d . . . . .
H12A H 0.2828 -0.1043 0.3603 0.117 Uiso 1 1 calc GR . . . .
H12B H 0.3186 -0.1087 0.4275 0.117 Uiso 1 1 calc GR . . . .
H12C H 0.3781 -0.1410 0.3901 0.117 Uiso 1 1 calc GR . . . .
C13 C 0.4449(8) -0.1432(7) 0.0398(5) 0.048(3) Uani 1 1 d . . . . .
H13 H 0.4727 -0.1686 0.0165 0.057 Uiso 1 1 calc R . . . .
C14 C 0.4351(8) -0.0718(7) 0.0405(4) 0.041(3) Uani 1 1 d . . . . .
H14 H 0.4546 -0.0410 0.0168 0.050 Uiso 1 1 calc R . . . .
C15 C 0.3916(8) -0.0533(6) 0.0819(4) 0.037(3) Uani 1 1 d . . . . .
H15 H 0.3786 -0.0086 0.0916 0.044 Uiso 1 1 calc R . . . .
C16 C 0.3707(8) -0.1160(6) 0.1068(5) 0.041(3) Uani 1 1 d . . . . .
H16 H 0.3400 -0.1198 0.1352 0.049 Uiso 1 1 calc R . . . .
C17 C 0.4043(8) -0.1696(7) 0.0811(5) 0.047(3) Uani 1 1 d . . . . .
C18 C 0.3957(12) -0.2448(9) 0.0888(8) 0.101(6) Uani 1 1 d . . . . .
H18A H 0.4330 -0.2691 0.0687 0.151 Uiso 1 1 calc GR . . . .
H18B H 0.3314 -0.2584 0.0738 0.151 Uiso 1 1 calc GR . . . .
H18C H 0.4173 -0.2560 0.1290 0.151 Uiso 1 1 calc GR . . . .
C19 C 0.6464(9) -0.2075(7) 0.1146(6) 0.055(3) Uani 1 1 d . U . . .
H19 H 0.6123 -0.2374 0.0863 0.066 Uiso 1 1 calc R . . . .
C20 C 0.6552(10) -0.2141(8) 0.1724(6) 0.063(4) Uani 1 1 d . U . . .
H20 H 0.6279 -0.2482 0.1893 0.076 Uiso 1 1 calc R . . . .
C21 C 0.7118(10) -0.1610(8) 0.2009(6) 0.061(4) Uani 1 1 d . U . . .
H21 H 0.7293 -0.1531 0.2403 0.074 Uiso 1 1 calc R . . . .
C22 C 0.7384(9) -0.1211(7) 0.1597(6) 0.054(3) Uani 1 1 d . U . . .
H22 H 0.7772 -0.0825 0.1670 0.065 Uiso 1 1 calc R . . . .
C23 C 0.6950(9) -0.1505(7) 0.1047(5) 0.048(3) Uani 1 1 d . U . . .
C24 C 0.7026(10) -0.1249(7) 0.0473(6) 0.071(4) Uani 1 1 d . U . . .
H24A H 0.6479 -0.0983 0.0287 0.106 Uiso 1 1 calc GR . . . .
H24B H 0.7073 -0.1637 0.0236 0.106 Uiso 1 1 calc GR . . . .
H24C H 0.7573 -0.0964 0.0532 0.106 Uiso 1 1 calc GR . . . .
C25 C 0.3924(8) 0.2557(6) 0.0757(5) 0.042(3) Uani 1 1 d . . . . .
H25 H 0.3927 0.3037 0.0748 0.051 Uiso 1 1 calc R . . . .
C26 C 0.3543(7) 0.2159(6) 0.1100(5) 0.040(3) Uani 1 1 d . . . . .
H26 H 0.3235 0.2323 0.1357 0.049 Uiso 1 1 calc R . . . .
C27 C 0.3696(7) 0.1468(6) 0.0996(4) 0.032(3) Uani 1 1 d . . . . .
H27 H 0.3523 0.1089 0.1179 0.038 Uiso 1 1 calc R . . . .
C28 C 0.4161(7) 0.1445(6) 0.0564(4) 0.032(3) Uani 1 1 d . . . . .
H28 H 0.4334 0.1047 0.0404 0.039 Uiso 1 1 calc R . . . .
C29 C 0.4314(7) 0.2118(7) 0.0420(5) 0.039(3) Uani 1 1 d . . . . .
C30 C 0.4766(9) 0.2358(8) -0.0049(5) 0.070(5) Uani 1 1 d . . . . .
H30A H 0.5152 0.2755 0.0086 0.105 Uiso 1 1 calc GR . . . .
H30B H 0.4283 0.2476 -0.0392 0.105 Uiso 1 1 calc GR . . . .
H30C H 0.5142 0.1991 -0.0132 0.105 Uiso 1 1 calc GR . . . .
C31 C 0.6084(11) 0.3150(8) 0.1339(7) 0.077(4) Uani 1 1 d . U . . .
H31 H 0.5766 0.3395 0.1011 0.093 Uiso 1 1 calc R . . . .
C32 C 0.6776(10) 0.2661(8) 0.1360(6) 0.072(4) Uani 1 1 d . U . . .
H32 H 0.6995 0.2519 0.1056 0.086 Uiso 1 1 calc R . . . .
C33 C 0.7079(8) 0.2423(8) 0.1924(6) 0.060(4) Uani 1 1 d . U . . .
H33 H 0.7546 0.2097 0.2068 0.072 Uiso 1 1 calc R . . . .
C34 C 0.6557(9) 0.2761(7) 0.2230(6) 0.054(3) Uani 1 1 d . U . . .
H34 H 0.6614 0.2691 0.2618 0.065 Uiso 1 1 calc R . . . .
C35 C 0.5935(9) 0.3222(7) 0.1875(7) 0.065(4) Uani 1 1 d . U . . .
C36 C 0.5241(12) 0.3680(9) 0.2034(9) 0.134(8) Uani 1 1 d . U . . .
H36A H 0.4670 0.3428 0.1995 0.201 Uiso 1 1 calc GR . . . .
H36B H 0.5115 0.4075 0.1785 0.201 Uiso 1 1 calc GR . . . .
H36C H 0.5491 0.3830 0.2425 0.201 Uiso 1 1 calc GR . . . .
C37 C 0.5862(7) -0.1553(5) 0.3242(4) 0.029(2) Uani 1 1 d . . . . .
C38 C 0.5340(7) -0.2162(5) 0.3246(4) 0.031(2) Uani 1 1 d . . . . .
C39 C 0.5696(8) -0.2658(6) 0.3665(5) 0.034(3) Uani 1 1 d . . . . .
H39 H 0.5340 -0.3053 0.3664 0.041 Uiso 1 1 calc R . . . .
C40 C 0.6533(8) -0.2604(6) 0.4078(4) 0.032(3) Uani 1 1 d . . . . .
C41 C 0.7043(7) -0.2005(6) 0.4058(4) 0.036(3) Uani 1 1 d . . . . .
H41 H 0.7627 -0.1954 0.4325 0.043 Uiso 1 1 calc R . . . .
C42 C 0.6720(7) -0.1475(6) 0.3654(4) 0.031(3) Uani 1 1 d . . . . .
C43 C 0.4419(8) -0.2302(7) 0.2809(5) 0.055(4) Uani 1 1 d . . . . .
H43A H 0.3961 -0.1977 0.2859 0.082 Uiso 1 1 calc GR . . . .
H43B H 0.4217 -0.2764 0.2860 0.082 Uiso 1 1 calc GR . . . .
H43C H 0.4488 -0.2255 0.2430 0.082 Uiso 1 1 calc GR . . . .
C44 C 0.6919(9) -0.3135(6) 0.4529(5) 0.053(3) Uani 1 1 d . . . . .
H44A H 0.7449 -0.3357 0.4453 0.079 Uiso 1 1 calc GR . . . .
H44B H 0.6446 -0.3474 0.4524 0.079 Uiso 1 1 calc GR . . . .
H44C H 0.7111 -0.2916 0.4899 0.079 Uiso 1 1 calc GR . . . .
C45 C 0.7348(8) -0.0851(6) 0.3706(5) 0.046(3) Uani 1 1 d . . . . .
H45A H 0.7475 -0.0769 0.3345 0.069 Uiso 1 1 calc GR . . . .
H45B H 0.7926 -0.0932 0.3999 0.069 Uiso 1 1 calc GR . . . .
H45C H 0.7043 -0.0453 0.3807 0.069 Uiso 1 1 calc GR . . . .
C46 C 0.7649(7) 0.0635(5) 0.1368(4) 0.028(2) Uani 1 1 d . U . . .
C47 C 0.8494(8) 0.0599(7) 0.1807(5) 0.042(3) Uani 1 1 d . U . . .
C48 C 0.9345(8) 0.0673(7) 0.1674(5) 0.048(3) Uani 1 1 d . U . . .
H48 H 0.9903 0.0638 0.1967 0.057 Uiso 1 1 calc R . . . .
C49 C 0.9374(9) 0.0794(8) 0.1125(6) 0.063(4) Uani 1 1 d . U . . .
C50 C 0.8537(9) 0.0817(8) 0.0702(6) 0.066(4) Uani 1 1 d . U . . .
H50 H 0.8550 0.0881 0.0324 0.080 Uiso 1 1 calc R . . . .
C51 C 0.7670(8) 0.0750(6) 0.0806(5) 0.038(3) Uani 1 1 d . U . . .
C52 C 0.8561(9) 0.0489(8) 0.2438(5) 0.071(4) Uani 1 1 d . U . . .
H52A H 0.8239 0.0856 0.2568 0.106 Uiso 1 1 calc GR . . . .
H52B H 0.9207 0.0486 0.2660 0.106 Uiso 1 1 calc GR . . . .
H52C H 0.8278 0.0054 0.2483 0.106 Uiso 1 1 calc GR . . . .
C53 C 1.0285(10) 0.0876(10) 0.1004(7) 0.105(6) Uani 1 1 d . U . . .
H53A H 1.0557 0.1313 0.1152 0.158 Uiso 1 1 calc GR . . . .
H53B H 1.0194 0.0862 0.0596 0.158 Uiso 1 1 calc GR . . . .
H53C H 1.0697 0.0508 0.1184 0.158 Uiso 1 1 calc GR . . . .
C54 C 0.6789(8) 0.0807(7) 0.0312(5) 0.051(3) Uani 1 1 d . U . . .
H54A H 0.6401 0.0410 0.0310 0.077 Uiso 1 1 calc GR . . . .
H54B H 0.6950 0.0828 -0.0043 0.077 Uiso 1 1 calc GR . . . .
H54C H 0.6456 0.1219 0.0356 0.077 Uiso 1 1 calc GR . . . .
C55 C 0.5587(8) 0.2102(6) 0.3399(4) 0.035(3) Uani 1 1 d . . . . .
C56 C 0.6527(8) 0.2117(6) 0.3740(5) 0.038(3) Uani 1 1 d . . . . .
C57 C 0.6773(8) 0.2547(6) 0.4207(5) 0.047(3) Uani 1 1 d . . . . .
H57 H 0.7397 0.2557 0.4425 0.056 Uiso 1 1 calc R . . . .
C58 C 0.6152(9) 0.2962(7) 0.4369(5) 0.047(3) Uani 1 1 d . . . . .
C59 C 0.5243(9) 0.2950(6) 0.4026(5) 0.051(3) Uani 1 1 d . . . . .
H59 H 0.4812 0.3236 0.4125 0.062 Uiso 1 1 calc R . . . .
C60 C 0.4921(8) 0.2534(6) 0.3534(5) 0.037(3) Uani 1 1 d . . . . .
C61 C 0.7304(8) 0.1698(7) 0.3624(6) 0.070(5) Uani 1 1 d . . . . .
H61A H 0.7292 0.1238 0.3771 0.105 Uiso 1 1 calc GR . . . .
H61B H 0.7895 0.1910 0.3811 0.105 Uiso 1 1 calc GR . . . .
H61C H 0.7221 0.1678 0.3217 0.105 Uiso 1 1 calc GR . . . .
C62 C 0.6465(10) 0.3423(7) 0.4896(5) 0.067(4) Uani 1 1 d . . . . .
H62A H 0.6854 0.3162 0.5211 0.101 Uiso 1 1 calc GR . . . .
H62B H 0.5926 0.3590 0.4997 0.101 Uiso 1 1 calc GR . . . .
H62C H 0.6814 0.3807 0.4813 0.101 Uiso 1 1 calc GR . . . .
C63 C 0.3911(8) 0.2565(7) 0.3176(5) 0.053(4) Uani 1 1 d . . . . .
H63A H 0.3878 0.2734 0.2799 0.080 Uiso 1 1 calc GR . . . .
H63B H 0.3570 0.2870 0.3356 0.080 Uiso 1 1 calc GR . . . .
H63C H 0.3642 0.2110 0.3146 0.080 Uiso 1 1 calc GR . . . .
C65 C 0.9226(16) 0.0551(14) 0.4499(13) 0.114(10) Uani 0.56(2) 1 d . U P A 1
H65 H 0.8676 0.0719 0.4560 0.137 Uiso 0.56(2) 1 calc R . P A 1
C64 C 1.006(2) 0.0566(13) 0.4943(9) 0.118(10) Uani 0.56(2) 1 d G U P A 1
H64 H 1.0064 0.0745 0.5300 0.142 Uiso 0.56(2) 1 calc R . P A 1
C69 C 1.0878(16) 0.0315(14) 0.4853(10) 0.098(10) Uani 0.56(2) 1 d G U P A 1
C68 C 1.0868(16) 0.0048(14) 0.4319(12) 0.118(10) Uani 0.56(2) 1 d G U P A 1
H68 H 1.1417 -0.0120 0.4259 0.142 Uiso 0.56(2) 1 calc R . P A 1
C67 C 1.004(2) 0.0032(13) 0.3876(9) 0.109(10) Uani 0.56(2) 1 d G U P A 1
H67 H 1.0030 -0.0147 0.3519 0.131 Uiso 0.56(2) 1 calc R . P A 1
C66 C 0.9215(15) 0.0283(14) 0.3966(10) 0.105(9) Uani 0.56(2) 1 d G U P A 1
H66 H 0.8659 0.0273 0.3669 0.125 Uiso 0.56(2) 1 calc R . P A 1
C65A C 1.058(2) 0.0421(17) 0.5361(11) 0.110(10) Uani 0.44(2) 1 d . U P A 2
H65A H 1.0999 0.0447 0.5725 0.132 Uiso 0.44(2) 1 calc R . P A 2
C66A C 0.963(3) 0.0539(16) 0.5289(12) 0.109(10) Uani 0.44(2) 1 d G U P A 2
H66A H 0.9419 0.0643 0.5606 0.131 Uiso 0.44(2) 1 calc R . P A 2
C67A C 0.8994(18) 0.0500(18) 0.4745(15) 0.103(10) Uani 0.44(2) 1 d G U P A 2
H67A H 0.8361 0.0579 0.4697 0.123 Uiso 0.44(2) 1 calc R . P A 2
C68A C 0.931(2) 0.0344(17) 0.4271(11) 0.101(10) Uani 0.44(2) 1 d G U P A 2
H68A H 0.8883 0.0318 0.3907 0.121 Uiso 0.44(2) 1 calc R . P A 2
C69A C 1.025(2) 0.0227(16) 0.4342(12) 0.101(9) Uani 0.44(2) 1 d G U P A 2
C64A C 1.0888(18) 0.0265(17) 0.4887(16) 0.102(10) Uani 0.44(2) 1 d G U P A 2
H64A H 1.1522 0.0186 0.4935 0.123 Uiso 0.44(2) 1 calc R . P A 2
C70A C 1.079(3) -0.007(2) 0.390(2) 0.116(12) Uani 0.44(2) 1 d . U P A 2
H70A H 1.0391 -0.0397 0.3643 0.174 Uiso 0.44(2) 1 calc GR . P A 2
H70B H 1.1359 -0.0288 0.4104 0.174 Uiso 0.44(2) 1 calc GR . P A 2
H70C H 1.0922 0.0308 0.3673 0.174 Uiso 0.44(2) 1 calc GR . P A 2
C70 C 1.168(2) 0.0298(17) 0.5325(16) 0.143(15) Uani 0.56(2) 1 d . U P A 1
H70D H 1.1700 0.0703 0.5557 0.215 Uiso 0.56(2) 1 calc GR . P A 1
H70E H 1.2230 0.0288 0.5191 0.215 Uiso 0.56(2) 1 calc GR . P A 1
H70F H 1.1671 -0.0108 0.5551 0.215 Uiso 0.56(2) 1 calc GR . P A 1

loop_
_atom_site_aniso_label
_atom_site_aniso_U_11
_atom_site_aniso_U_22
_atom_site_aniso_U_33
_atom_site_aniso_U_23
_atom_site_aniso_U_13
_atom_site_aniso_U_12
Dy1 0.0245(3) 0.0345(3) 0.0198(2) -0.0027(2) 0.0057(2) -0.0024(2)
Dy2 0.0298(3) 0.0351(3) 0.0257(3) -0.0010(2) 0.0086(2) 0.0071(2)
Dy3 0.0201(3) 0.0322(3) 0.0347(3) 0.0038(2) 0.0048(2) -0.0010(2)
Sb1 0.0317(4) 0.0321(4) 0.0224(4) 0.0006(3) 0.0069(3) 0.0028(3)
Sb2 0.0232(4) 0.0366(5) 0.0314(4) 0.0045(3) 0.0087(3) 0.0052(3)
Sb3 0.0250(4) 0.0308(4) 0.0275(4) -0.0048(3) 0.0051(3) -0.0029(3)
Sb4 0.0333(4) 0.0320(4) 0.0309(4) 0.0023(3) 0.0118(3) 0.0023(3)
C1 0.026(6) 0.055(8) 0.043(7) 0.008(6) 0.011(5) -0.014(6)
C2 0.025(6) 0.037(7) 0.034(6) -0.005(5) 0.002(5) -0.013(5)
C3 0.019(5) 0.043(7) 0.018(5) -0.006(5) -0.004(4) 0.004(5)
C4 0.026(6) 0.039(7) 0.034(6) 0.003(5) 0.003(5) -0.003(5)
C5 0.030(6) 0.047(8) 0.037(7) -0.014(6) 0.012(5) -0.006(6)
C6 0.033(7) 0.068(10) 0.060(9) -0.019(7) 0.010(6) 0.002(7)
C7 0.047(8) 0.061(9) 0.024(6) 0.000(6) 0.015(6) 0.003(7)
C8 0.064(9) 0.053(9) 0.027(6) -0.004(6) 0.006(6) -0.005(8)
C9 0.041(8) 0.096(13) 0.020(6) -0.003(7) 0.003(6) -0.029(8)
C10 0.053(9) 0.067(10) 0.020(6) 0.004(6) 0.004(6) 0.022(8)
C11 0.046(8) 0.040(8) 0.021(6) -0.001(5) -0.001(5) -0.008(6)
C12 0.115(14) 0.062(11) 0.040(8) 0.015(7) -0.003(8) -0.013(10)
C13 0.041(8) 0.061(9) 0.038(7) -0.019(6) 0.007(6) 0.012(7)
C14 0.033(7) 0.071(10) 0.012(5) -0.001(6) -0.005(5) 0.004(6)
C15 0.042(7) 0.041(7) 0.027(6) -0.004(5) 0.007(5) 0.006(6)
C16 0.039(7) 0.050(8) 0.035(7) -0.011(6) 0.014(6) -0.002(6)
C17 0.036(7) 0.037(8) 0.066(9) -0.016(7) 0.009(6) 0.003(6)
C18 0.077(13) 0.080(14) 0.144(17) 0.007(12) 0.031(12) -0.014(10)
C19 0.055(8) 0.039(7) 0.073(8) -0.002(6) 0.024(7) 0.007(6)
C20 0.064(10) 0.058(9) 0.076(9) 0.032(7) 0.034(8) 0.030(6)
C21 0.055(9) 0.079(11) 0.045(7) 0.010(6) 0.004(6) 0.038(7)
C22 0.032(7) 0.045(8) 0.082(8) -0.007(6) 0.012(6) 0.016(6)
C23 0.046(8) 0.044(8) 0.065(7) 0.012(6) 0.031(6) 0.017(6)
C24 0.075(11) 0.067(10) 0.084(9) 0.029(8) 0.046(9) 0.038(8)
C25 0.035(7) 0.028(7) 0.055(8) 0.005(6) 0.000(6) 0.003(5)
C26 0.020(6) 0.038(7) 0.064(8) 0.007(6) 0.012(6) 0.006(5)
C27 0.019(6) 0.032(7) 0.039(6) 0.007(5) 0.000(5) -0.004(5)
C28 0.030(6) 0.031(7) 0.032(6) 0.003(5) 0.003(5) 0.001(5)
C29 0.021(6) 0.058(9) 0.036(7) 0.013(6) 0.003(5) 0.006(6)
C30 0.059(10) 0.099(13) 0.052(9) 0.025(9) 0.015(7) -0.006(9)
C31 0.065(9) 0.064(10) 0.084(9) 0.032(8) -0.009(7) -0.032(7)
C32 0.052(8) 0.091(11) 0.075(8) -0.007(8) 0.024(7) -0.043(7)
C33 0.021(6) 0.066(9) 0.084(9) -0.002(7) 0.000(6) -0.012(6)
C34 0.044(8) 0.057(9) 0.058(7) -0.003(6) 0.008(6) -0.027(6)
C35 0.041(7) 0.043(8) 0.105(10) -0.011(7) 0.010(7) -0.023(5)
C36 0.078(13) 0.068(13) 0.25(2) -0.062(13) 0.029(13) -0.009(9)
C37 0.035(6) 0.030(6) 0.023(5) 0.004(5) 0.009(5) 0.009(5)
C38 0.032(6) 0.025(6) 0.033(6) -0.004(5) 0.005(5) -0.004(5)
C39 0.035(7) 0.022(6) 0.049(7) 0.001(5) 0.016(6) 0.002(5)
C40 0.033(6) 0.032(7) 0.033(6) 0.005(5) 0.012(5) 0.011(5)
C41 0.029(6) 0.039(7) 0.037(7) 0.002(5) 0.007(5) 0.003(5)
C42 0.029(6) 0.035(7) 0.029(6) 0.004(5) 0.009(5) -0.002(5)
C43 0.037(7) 0.059(9) 0.057(9) 0.015(7) -0.006(6) -0.019(7)
C44 0.064(9) 0.038(8) 0.048(8) 0.017(6) 0.003(7) 0.007(7)
C45 0.040(7) 0.052(8) 0.036(7) 0.013(6) -0.007(5) -0.012(6)
C46 0.022(5) 0.031(6) 0.033(4) -0.003(4) 0.009(4) 0.002(4)
C47 0.026(5) 0.057(7) 0.042(5) 0.007(5) 0.008(4) 0.005(5)
C48 0.033(5) 0.054(7) 0.054(6) -0.005(5) 0.010(4) -0.005(5)
C49 0.038(6) 0.099(10) 0.055(6) 0.003(6) 0.016(5) -0.014(6)
C50 0.047(5) 0.106(10) 0.050(6) 0.004(6) 0.021(5) -0.010(6)
C51 0.039(5) 0.045(7) 0.031(5) -0.001(4) 0.011(4) -0.004(5)
C52 0.038(7) 0.118(11) 0.049(6) 0.011(6) 0.003(5) -0.006(7)
C53 0.063(8) 0.162(13) 0.099(10) 0.007(9) 0.038(7) -0.023(8)
C54 0.046(6) 0.075(9) 0.035(6) 0.009(5) 0.015(5) -0.006(6)
C55 0.050(7) 0.029(7) 0.031(6) -0.005(5) 0.017(6) -0.004(6)
C56 0.040(7) 0.037(7) 0.031(6) -0.009(5) 0.000(5) -0.004(6)
C57 0.040(7) 0.044(8) 0.044(7) 0.003(6) -0.009(6) -0.013(6)
C58 0.058(8) 0.049(8) 0.024(6) -0.007(6) -0.003(6) 0.003(7)
C59 0.059(9) 0.038(8) 0.052(8) -0.010(6) 0.008(7) 0.014(7)
C60 0.041(7) 0.033(7) 0.035(6) 0.001(5) 0.006(5) 0.008(6)
C61 0.027(7) 0.077(11) 0.086(11) -0.038(9) -0.015(7) -0.003(7)
C62 0.079(11) 0.058(10) 0.059(9) -0.016(7) 0.010(8) -0.008(8)
C63 0.058(9) 0.057(9) 0.045(8) -0.005(6) 0.016(7) 0.023(7)
C65 0.130(16) 0.084(17) 0.111(17) 0.007(14) 0.006(14) -0.018(15)
C64 0.133(17) 0.077(16) 0.123(17) 0.005(14) 0.001(13) -0.028(15)
C69 0.106(15) 0.059(15) 0.105(15) 0.034(13) -0.008(13) -0.036(13)
C68 0.124(16) 0.106(17) 0.117(16) 0.027(15) 0.021(14) -0.025(14)
C67 0.115(17) 0.116(17) 0.094(15) 0.026(14) 0.027(13) -0.027(15)
C66 0.113(15) 0.096(17) 0.100(15) 0.005(14) 0.023(14) -0.039(14)
C65A 0.112(14) 0.088(15) 0.106(14) 0.002(12) -0.006(11) 0.002(13)
C66A 0.115(14) 0.091(15) 0.105(14) -0.004(12) 0.005(11) 0.002(12)
C67A 0.107(14) 0.089(15) 0.099(14) 0.006(13) 0.008(10) 0.000(12)
C68A 0.105(14) 0.089(15) 0.098(14) 0.014(12) 0.011(11) -0.009(12)
C69A 0.105(14) 0.089(14) 0.099(13) 0.018(12) 0.010(11) -0.012(12)
C64A 0.105(14) 0.083(15) 0.102(14) 0.015(13) 0.000(11) -0.006(12)
C70A 0.11(2) 0.14(2) 0.104(19) 0.031(18) 0.042(17) -0.037(19)
C70 0.11(2) 0.10(3) 0.17(3) 0.02(2) -0.03(2) -0.05(2)

loop_
_atom_type_symbol
_atom_type_description
_atom_type_scat_dispersion_real
_atom_type_scat_dispersion_imag
_atom_type_scat_source
C C 0.0033 0.0016 'International Tables Vol C Tables 4.2.6.8 and 6.1.1.4'
H H 0.0000 0.0000 'International Tables Vol C Tables 4.2.6.8 and 6.1.1.4'
Sb Sb -0.5866 1.5461 'International Tables Vol C Tables 4.2.6.8 and 6.1.1.4'
Dy Dy -0.1892 4.4098 'International Tables Vol C Tables 4.2.6.8 and 6.1.1.4'

loop_
_geom_angle_atom_site_label_1
_geom_angle_atom_site_label_2
_geom_angle_atom_site_label_3
_geom_angle
Sb3 Dy1 Sb1 89.15(2)
C1 Dy1 Sb1 116.2(3)
C1 Dy1 Sb3 129.8(3)
C1 Dy1 C4 50.8(3)
C1 Dy1 C5 30.9(3)
C1 Dy1 C10 116.8(4)
C2 Dy1 Sb1 86.8(2)
C2 Dy1 Sb3 122.8(2)
C2 Dy1 C1 31.7(3)
C2 Dy1 C3 30.8(3)
C2 Dy1 C4 51.5(3)
C2 Dy1 C5 51.8(3)
C2 Dy1 C9 154.1(4)
C2 Dy1 C10 126.3(4)
C3 Dy1 Sb1 85.9(2)
C3 Dy1 Sb3 92.0(2)
C3 Dy1 C1 51.4(3)
C3 Dy1 C4 31.5(3)
C3 Dy1 C5 51.5(3)
C3 Dy1 C10 154.8(4)
C4 Dy1 Sb1 114.5(2)
C4 Dy1 Sb3 79.7(2)
C4 Dy1 C5 30.5(3)
C5 Dy1 Sb1 136.1(2)
C5 Dy1 Sb3 101.0(3)
C7 Dy1 Sb1 129.2(3)
C7 Dy1 Sb3 117.5(3)
C7 Dy1 C1 80.4(4)
C7 Dy1 C2 108.5(4)
C7 Dy1 C3 130.9(4)
C7 Dy1 C4 112.4(4)
C7 Dy1 C5 83.3(4)
C7 Dy1 C9 50.9(4)
C7 Dy1 C10 50.6(4)
C7 Dy1 C11 31.5(3)
C8 Dy1 Sb1 126.8(3)
C8 Dy1 Sb3 87.8(3)
C8 Dy1 C1 105.8(4)
C8 Dy1 C2 136.9(4)
C8 Dy1 C3 147.3(4)
C8 Dy1 C4 117.1(4)
C8 Dy1 C5 96.5(4)
C8 Dy1 C7 30.7(4)
C8 Dy1 C9 31.0(4)
C8 Dy1 C10 50.6(4)
C8 Dy1 C11 51.6(4)
C9 Dy1 Sb1 95.9(3)
C9 Dy1 Sb3 83.1(3)
C9 Dy1 C1 131.2(4)
C9 Dy1 C3 174.7(4)
C9 Dy1 C4 144.5(4)
C9 Dy1 C5 127.5(4)
C9 Dy1 C10 30.4(4)
C10 Dy1 Sb1 81.0(3)
C10 Dy1 Sb3 109.1(3)
C10 Dy1 C4 162.8(3)
C10 Dy1 C5 132.6(4)
C11 Dy1 Sb1 98.7(3)
C11 Dy1 Sb3 134.0(3)
C11 Dy1 C1 86.6(4)
C11 Dy1 C2 102.9(3)
C11 Dy1 C3 133.5(3)
C11 Dy1 C4 133.9(3)
C11 Dy1 C5 103.8(4)
C11 Dy1 C9 51.2(4)
C11 Dy1 C10 30.6(4)
Sb1 Dy2 Sb2 88.17(2)
C13 Dy2 Sb1 130.1(3)
C13 Dy2 Sb2 115.9(3)
C13 Dy2 C14 30.8(4)
C13 Dy2 C15 51.3(3)
C13 Dy2 C16 51.0(3)
C13 Dy2 C17 31.1(4)
C13 Dy2 C21 128.7(4)
C13 Dy2 C22 119.1(4)
C14 Dy2 Sb1 122.8(2)
C14 Dy2 Sb2 87.3(3)
C14 Dy2 C15 30.7(3)
C14 Dy2 C16 50.8(4)
C14 Dy2 C17 50.5(4)
C14 Dy2 C21 152.5(4)
C14 Dy2 C22 127.6(4)
C15 Dy2 Sb1 92.1(2)
C15 Dy2 Sb2 85.0(3)
C15 Dy2 C16 31.3(3)
C15 Dy2 C17 50.8(4)
C15 Dy2 C22 154.7(4)
C16 Dy2 Sb1 79.8(2)
C16 Dy2 Sb2 113.1(3)
C17 Dy2 Sb1 101.0(3)
C17 Dy2 Sb2 134.8(3)
C17 Dy2 C16 30.1(3)
C17 Dy2 C22 136.0(4)
C19 Dy2 Sb1 124.2(3)
C19 Dy2 Sb2 125.3(3)
C19 Dy2 C13 78.2(4)
C19 Dy2 C14 104.0(4)
C19 Dy2 C15 129.4(4)
C19 Dy2 C16 115.2(4)
C19 Dy2 C17 85.5(4)
C19 Dy2 C20 30.8(4)
C19 Dy2 C21 50.7(4)
C19 Dy2 C22 50.8(4)
C19 Dy2 C23 30.8(4)
C20 Dy2 Sb1 93.7(3)
C20 Dy2 Sb2 128.8(4)
C20 Dy2 C13 101.4(5)
C20 Dy2 C14 131.2(5)
C20 Dy2 C15 145.9(4)
C20 Dy2 C16 117.6(4)
C20 Dy2 C17 95.1(5)
C20 Dy2 C21 30.6(4)
C20 Dy2 C22 51.0(4)
C20 Dy2 C23 51.5(4)
C21 Dy2 Sb1 84.3(3)
C21 Dy2 Sb2 99.3(4)
C21 Dy2 C15 174.3(4)
C21 Dy2 C16 143.2(4)
C21 Dy2 C17 125.5(4)
C21 Dy2 C22 31.0(4)
C22 Dy2 Sb1 107.4(3)
C22 Dy2 Sb2 79.7(3)
C22 Dy2 C16 165.9(4)
C23 Dy2 Sb1 135.9(3)
C23 Dy2 Sb2 94.7(3)
C23 Dy2 C13 87.5(4)
C23 Dy2 C14 101.3(4)
C23 Dy2 C15 132.0(4)
C23 Dy2 C16 136.7(4)
C23 Dy2 C17 107.4(4)
C23 Dy2 C21 51.8(4)
C23 Dy2 C22 31.6(4)
Sb2 Dy3 Sb3 85.32(2)
C25 Dy3 Sb2 129.1(3)
C25 Dy3 Sb3 115.8(3)
C25 Dy3 C28 50.5(3)
C25 Dy3 C29 31.2(3)
C25 Dy3 C33 129.8(4)
C25 Dy3 C34 118.8(4)
C25 Dy3 C35 88.1(4)
C26 Dy3 Sb2 120.5(3)
C26 Dy3 Sb3 87.3(3)
C26 Dy3 C25 30.3(3)
C26 Dy3 C28 50.9(3)
C26 Dy3 C29 51.0(3)
C26 Dy3 C33 152.9(4)
C26 Dy3 C34 127.4(4)
C26 Dy3 C35 101.9(4)
C27 Dy3 Sb2 89.7(2)
C27 Dy3 Sb3 85.1(2)
C27 Dy3 C25 50.6(3)
C27 Dy3 C26 30.8(3)
C27 Dy3 C28 31.1(3)
C27 Dy3 C29 50.9(3)
C27 Dy3 C33 174.2(4)
C27 Dy3 C34 155.2(4)
C27 Dy3 C35 132.8(4)
C28 Dy3 Sb2 78.8(2)
C28 Dy3 Sb3 112.9(2)
C29 Dy3 Sb2 101.0(3)
C29 Dy3 Sb3 135.1(2)
C29 Dy3 C28 30.2(3)
C31 Dy3 Sb2 125.9(4)
C31 Dy3 Sb3 126.9(4)
C31 Dy3 C25 79.3(4)
C31 Dy3 C26 104.9(4)
C31 Dy3 C27 129.8(4)
C31 Dy3 C28 114.6(4)
C31 Dy3 C29 85.0(4)
C31 Dy3 C32 31.0(4)
C31 Dy3 C33 50.6(5)
C31 Dy3 C34 50.0(4)
C31 Dy3 C35 30.7(4)
C32 Dy3 Sb2 95.2(4)
C32 Dy3 Sb3 129.0(3)
C32 Dy3 C25 103.0(5)
C32 Dy3 C26 132.4(5)
C32 Dy3 C27 145.8(4)
C32 Dy3 C28 117.2(4)
C32 Dy3 C29 95.0(4)
C32 Dy3 C33 30.8(4)
C32 Dy3 C34 50.6(4)
C32 Dy3 C35 51.6(5)
C33 Dy3 Sb2 86.5(3)
C33 Dy3 Sb3 98.9(3)
C33 Dy3 C28 143.4(4)
C33 Dy3 C29 125.7(4)
C33 Dy3 C35 51.3(4)
C34 Dy3 Sb2 109.5(3)
C34 Dy3 Sb3 81.2(3)
C34 Dy3 C28 164.7(4)
C34 Dy3 C29 134.7(4)
C34 Dy3 C33 30.5(4)
C34 Dy3 C35 30.8(4)
C35 Dy3 Sb2 137.6(3)
C35 Dy3 Sb3 96.5(4)
C35 Dy3 C28 136.3(4)
C35 Dy3 C29 106.8(5)
Dy2 Sb1 Dy1 132.03(3)
Sb4 Sb1 Dy1 82.62(2)
Sb4 Sb1 Dy2 83.82(2)
C37 Sb1 Dy1 113.3(2)
C37 Sb1 Dy2 114.7(2)
C37 Sb1 Sb4 109.0(3)
Dy3 Sb2 Dy2 136.96(3)
Sb4 Sb2 Dy2 83.67(2)
Sb4 Sb2 Dy3 86.74(3)
C46 Sb2 Dy2 113.4(3)
C46 Sb2 Dy3 109.4(3)
C46 Sb2 Sb4 109.5(3)
Dy1 Sb3 Dy3 135.41(3)
Sb4 Sb3 Dy1 83.08(2)
Sb4 Sb3 Dy3 86.67(2)
C55 Sb3 Dy1 109.4(3)
C55 Sb3 Dy3 115.1(3)
C55 Sb3 Sb4 107.3(3)
Sb2 Sb4 Sb1 98.95(3)
Sb3 Sb4 Sb1 100.08(3)
Sb3 Sb4 Sb2 95.81(3)
Dy1 C1 H1 117.0
C2 C1 Dy1 73.7(6)
C2 C1 H1 125.9
C5 C1 Dy1 75.4(6)
C5 C1 H1 125.9
C5 C1 C2 108.3(9)
Dy1 C2 H2 116.6
C1 C2 Dy1 74.6(6)
C1 C2 H2 126.3
C3 C2 Dy1 74.7(6)
C3 C2 C1 107.4(10)
C3 C2 H2 126.3
Dy1 C3 H3 116.4
C2 C3 Dy1 74.5(6)
C2 C3 H3 126.0
C2 C3 C4 108.1(9)
C4 C3 Dy1 75.3(6)
C4 C3 H3 126.0
Dy1 C4 H4 118.0
C3 C4 Dy1 73.2(6)
C3 C4 H4 125.9
C5 C4 Dy1 74.8(7)
C5 C4 C3 108.3(10)
C5 C4 H4 125.9
C1 C5 Dy1 73.7(6)
C1 C5 C6 126.0(10)
C4 C5 Dy1 74.7(6)
C4 C5 C1 108.0(10)
C4 C5 C6 125.8(11)
C6 C5 Dy1 121.5(7)
C5 C6 H6A 109.5
C5 C6 H6B 109.5
C5 C6 H6C 109.5
H6A C6 H6B 109.5
H6A C6 H6C 109.5
H6B C6 H6C 109.5
Dy1 C7 H7 116.8
C8 C7 Dy1 74.4(6)
C8 C7 H7 125.7
C8 C7 C11 108.7(11)
C11 C7 Dy1 75.2(6)
C11 C7 H7 125.7
Dy1 C8 H8 115.2
C7 C8 Dy1 74.9(7)
C7 C8 H8 125.8
C7 C8 C9 108.5(12)
C9 C8 Dy1 76.3(7)
C9 C8 H8 125.8
Dy1 C9 H9 117.7
C8 C9 Dy1 72.7(7)
C8 C9 H9 126.5
C10 C9 Dy1 75.2(7)
C10 C9 C8 107.0(11)
C10 C9 H9 126.5
Dy1 C10 H10 118.6
C9 C10 Dy1 74.3(7)
C9 C10 H10 125.0
C9 C10 C11 109.9(12)
C11 C10 Dy1 73.7(6)
C11 C10 H10 125.0
C7 C11 Dy1 73.3(6)
C7 C11 C12 126.7(12)
C10 C11 Dy1 75.7(7)
C10 C11 C7 105.9(11)
C10 C11 C12 127.4(13)
C12 C11 Dy1 118.6(7)
C11 C12 H12A 109.5
C11 C12 H12B 109.5
C11 C12 H12C 109.5
H12A C12 H12B 109.5
H12A C12 H12C 109.5
H12B C12 H12C 109.5
Dy2 C13 H13 115.9
C14 C13 Dy2 74.6(6)
C14 C13 H13 126.8
C14 C13 C17 106.5(10)
C17 C13 Dy2 75.1(7)
C17 C13 H13 126.8
Dy2 C14 H14 117.0
C13 C14 Dy2 74.6(7)
C13 C14 H14 125.1
C15 C14 Dy2 75.1(6)
C15 C14 C13 109.7(11)
C15 C14 H14 125.1
Dy2 C15 H15 116.0
C14 C15 Dy2 74.2(7)
C14 C15 H15 126.5
C14 C15 C16 106.9(11)
C16 C15 Dy2 75.6(6)
C16 C15 H15 126.5
Dy2 C16 H16 118.7
C15 C16 Dy2 73.1(6)
C15 C16 H16 126.4
C17 C16 Dy2 73.8(7)
C17 C16 C15 107.2(10)
C17 C16 H16 126.4
C13 C17 Dy2 73.9(7)
C13 C17 C18 121.2(12)
C16 C17 Dy2 76.1(7)
C16 C17 C13 109.6(12)
C16 C17 C18 129.0(13)
C18 C17 Dy2 120.4(10)
C17 C18 H18A 109.5
C17 C18 H18B 109.5
C17 C18 H18C 109.5
H18A C18 H18B 109.5
H18A C18 H18C 109.5
H18B C18 H18C 109.5
Dy2 C19 H19 116.3
C20 C19 Dy2 75.3(7)
C20 C19 H19 124.8
C20 C19 C23 110.4(13)
C23 C19 Dy2 75.4(7)
C23 C19 H19 124.8
Dy2 C20 H20 116.3
C19 C20 Dy2 74.0(7)
C19 C20 H20 126.0
C19 C20 C21 108.0(13)
C21 C20 Dy2 75.8(8)
C21 C20 H20 126.0
Dy2 C21 H21 117.5
C20 C21 Dy2 73.5(8)
C20 C21 H21 126.0
C20 C21 C22 107.9(13)
C22 C21 Dy2 74.9(7)
C22 C21 H21 126.0
Dy2 C22 H22 118.7
C21 C22 Dy2 74.1(7)
C21 C22 H22 126.2
C21 C22 C23 107.6(12)
C23 C22 Dy2 72.9(7)
C23 C22 H22 126.2
C19 C23 Dy2 73.8(7)
C19 C23 C22 106.0(11)
C19 C23 C24 127.2(13)
C22 C23 Dy2 75.5(6)
C22 C23 C24 126.8(13)
C24 C23 Dy2 116.8(8)
C23 C24 H24A 109.5
C23 C24 H24B 109.5
C23 C24 H24C 109.5
H24A C24 H24B 109.5
H24A C24 H24C 109.5
H24B C24 H24C 109.5
Dy3 C25 H25 116.0
C26 C25 Dy3 74.8(6)
C26 C25 H25 125.5
C26 C25 C29 108.9(10)
C29 C25 Dy3 75.7(6)
C29 C25 H25 125.5
Dy3 C26 H26 116.9
C25 C26 Dy3 74.9(6)
C25 C26 H26 125.9
C25 C26 C27 108.2(10)
C27 C26 Dy3 74.4(6)
C27 C26 H26 125.9
Dy3 C27 H27 115.2
C26 C27 Dy3 74.7(6)
C26 C27 H27 126.1
C26 C27 C28 107.8(10)
C28 C27 Dy3 76.1(6)
C28 C27 H27 126.1
Dy3 C28 H28 118.6
C27 C28 Dy3 72.7(6)
C27 C28 H28 126.0
C29 C28 Dy3 74.6(6)
C29 C28 C27 108.0(10)
C29 C28 H28 126.0
C25 C29 Dy3 73.1(6)
C25 C29 C30 125.6(11)
C28 C29 Dy3 75.2(6)
C28 C29 C25 107.1(10)
C28 C29 C30 127.3(12)
C30 C29 Dy3 120.3(7)
C29 C30 H30A 109.5
C29 C30 H30B 109.5
C29 C30 H30C 109.5
H30A C30 H30B 109.5
H30A C30 H30C 109.5
H30B C30 H30C 109.5
Dy3 C31 H31 116.1
C32 C31 Dy3 74.8(8)
C32 C31 H31 124.8
C35 C31 Dy3 76.2(8)
C35 C31 H31 124.8
C35 C31 C32 110.4(14)
Dy3 C32 H32 115.8
C31 C32 Dy3 74.2(8)
C31 C32 H32 126.5
C31 C32 C33 107.0(14)
C33 C32 Dy3 75.7(7)
C33 C32 H32 126.5
Dy3 C33 H33 117.9
C32 C33 Dy3 73.5(7)
C32 C33 H33 126.4
C34 C33 Dy3 74.3(7)
C34 C33 C32 107.3(13)
C34 C33 H33 126.4
Dy3 C34 H34 116.6
C33 C34 Dy3 75.2(7)
C33 C34 H34 124.8
C33 C34 C35 110.3(13)
C35 C34 Dy3 75.2(8)
C35 C34 H34 124.8
C31 C35 Dy3 73.1(8)
C31 C35 C34 105.1(14)
C31 C35 C36 127.6(17)
C34 C35 Dy3 74.0(8)
C34 C35 C36 127.3(17)
C36 C35 Dy3 116.6(9)
C35 C36 H36A 109.5
C35 C36 H36B 109.5
C35 C36 H36C 109.5
H36A C36 H36B 109.5
H36A C36 H36C 109.5
H36B C36 H36C 109.5
C38 C37 Sb1 113.5(8)
C42 C37 Sb1 127.6(8)
C42 C37 C38 118.8(9)
C37 C38 C43 122.7(10)
C39 C38 C37 119.0(10)
C39 C38 C43 118.3(10)
C38 C39 H39 117.8
C40 C39 C38 124.4(10)
C40 C39 H39 117.8
C39 C40 C41 115.6(10)
C39 C40 C44 124.6(11)
C41 C40 C44 119.9(10)
C40 C41 H41 118.3
C40 C41 C42 123.3(10)
C42 C41 H41 118.3
C37 C42 C41 118.9(10)
C37 C42 C45 124.7(10)
C41 C42 C45 116.4(10)
C38 C43 H43A 109.5
C38 C43 H43B 109.5
C38 C43 H43C 109.5
H43A C43 H43B 109.5
H43A C43 H43C 109.5
H43B C43 H43C 109.5
C40 C44 H44A 109.5
C40 C44 H44B 109.5
C40 C44 H44C 109.5
H44A C44 H44B 109.5
H44A C44 H44C 109.5
H44B C44 H44C 109.5
C42 C45 H45A 109.5
C42 C45 H45B 109.5
C42 C45 H45C 109.5
H45A C45 H45B 109.5
H45A C45 H45C 109.5
H45B C45 H45C 109.5
C47 C46 Sb2 127.3(7)
C51 C46 Sb2 113.6(8)
C51 C46 C47 119.2(9)
C46 C47 C48 119.8(10)
C46 C47 C52 124.0(10)
C48 C47 C52 116.2(10)
C47 C48 H48 119.2
C49 C48 C47 121.6(12)
C49 C48 H48 119.2
C48 C49 C50 117.3(11)
C48 C49 C53 120.0(13)
C50 C49 C53 122.7(13)
C49 C50 H50 118.1
C49 C50 C51 123.8(12)
C51 C50 H50 118.1
C46 C51 C54 122.2(10)
C50 C51 C46 118.3(11)
C50 C51 C54 119.5(10)
C47 C52 H52A 109.5
C47 C52 H52B 109.5
C47 C52 H52C 109.5
H52A C52 H52B 109.5
H52A C52 H52C 109.5
H52B C52 H52C 109.5
C49 C53 H53A 109.5
C49 C53 H53B 109.5
C49 C53 H53C 109.5
H53A C53 H53B 109.5
H53A C53 H53C 109.5
H53B C53 H53C 109.5
C51 C54 H54A 109.5
C51 C54 H54B 109.5
C51 C54 H54C 109.5
H54A C54 H54B 109.5
H54A C54 H54C 109.5
H54B C54 H54C 109.5
C56 C55 Sb3 126.8(8)
C60 C55 Sb3 113.1(8)
C60 C55 C56 120.1(10)
C55 C56 C61 124.7(10)
C57 C56 C55 119.0(11)
C57 C56 C61 116.3(10)
C56 C57 H57 118.2
C58 C57 C56 123.6(11)
C58 C57 H57 118.2
C57 C58 C59 116.5(11)
C57 C58 C62 121.1(12)
C59 C58 C62 122.4(12)
C58 C59 H59 117.8
C58 C59 C60 124.4(11)
C60 C59 H59 117.8
C55 C60 C59 116.4(11)
C55 C60 C63 123.0(10)
C59 C60 C63 120.6(10)
C56 C61 H61A 109.5
C56 C61 H61B 109.5
C56 C61 H61C 109.5
H61A C61 H61B 109.5
H61A C61 H61C 109.5
H61B C61 H61C 109.5
C58 C62 H62A 109.5
C58 C62 H62B 109.5
C58 C62 H62C 109.5
H62A C62 H62B 109.5
H62A C62 H62C 109.5
H62B C62 H62C 109.5
C60 C63 H63A 109.5
C60 C63 H63B 109.5
C60 C63 H63C 109.5
H63A C63 H63B 109.5
H63A C63 H63C 109.5
H63B C63 H63C 109.5
C64 C65 H65 120.0
C64 C65 C66 120.0
C66 C65 H65 120.0
C65 C64 H64 120.0
C69 C64 C65 120.0
C69 C64 H64 120.0
C64 C69 C68 120.0
C64 C69 C70 118(3)
C68 C69 C70 122(3)
C69 C68 H68 120.0
C67 C68 C69 120.0
C67 C68 H68 120.0
C68 C67 H67 120.0
C68 C67 C66 120.0
C66 C67 H67 120.0
C65 C66 H66 120.0
C67 C66 C65 120.0
C67 C66 H66 120.0
C66A C65A H65A 120.0
C66A C65A C64A 120.0
C64A C65A H65A 120.0
C65A C66A H66A 120.0
C65A C66A C67A 120.0
C67A C66A H66A 120.0
C66A C67A H67A 120.0
C68A C67A C66A 120.0
C68A C67A H67A 120.0
C67A C68A H68A 120.0
C67A C68A C69A 120.0
C69A C68A H68A 120.0
C68A C69A C70A 130(3)
C64A C69A C68A 120.0
C64A C69A C70A 109(3)
C65A C64A H64A 120.0
C69A C64A C65A 120.0
C69A C64A H64A 120.0
C69A C70A H70A 109.5
C69A C70A H70B 109.5
C69A C70A H70C 109.5
H70A C70A H70B 109.5
H70A C70A H70C 109.5
H70B C70A H70C 109.5
C69 C70 H70D 109.5
C69 C70 H70E 109.5
C69 C70 H70F 109.5
H70D C70 H70E 109.5
H70D C70 H70F 109.5
H70E C70 H70F 109.5

loop_
_geom_bond_atom_site_label_1
_geom_bond_atom_site_label_2
_geom_bond_distance
Dy1 Sb1 3.1353(8)
Dy1 Sb3 3.1191(8)
Dy1 C1 2.642(10)
Dy1 C2 2.631(10)
Dy1 C3 2.634(9)
Dy1 C4 2.661(11)
Dy1 C5 2.663(11)
Dy1 C7 2.595(10)
Dy1 C8 2.588(11)
Dy1 C9 2.633(11)
Dy1 C10 2.645(11)
Dy1 C11 2.620(10)
Dy2 Sb1 3.1227(7)
Dy2 Sb2 3.1376(9)
Dy2 C13 2.617(11)
Dy2 C14 2.618(10)
Dy2 C15 2.629(11)
Dy2 C16 2.661(11)
Dy2 C17 2.632(12)
Dy2 C19 2.583(12)
Dy2 C20 2.599(12)
Dy2 C21 2.628(12)
Dy2 C22 2.637(12)
Dy2 C23 2.603(10)
Dy3 Sb2 3.1284(9)
Dy3 Sb3 3.1344(8)
Dy3 C25 2.615(11)
Dy3 C26 2.614(10)
Dy3 C27 2.610(10)
Dy3 C28 2.654(10)
Dy3 C29 2.647(11)
Dy3 C31 2.598(13)
Dy3 C32 2.604(12)
Dy3 C33 2.632(12)
Dy3 C34 2.621(12)
Dy3 C35 2.636(13)
Sb1 Sb4 2.8686(10)
Sb1 C37 2.199(10)
Sb2 Sb4 2.8611(9)
Sb2 C46 2.193(9)
Sb3 Sb4 2.8584(10)
Sb3 C55 2.201(10)
C1 H1 0.9300
C1 C2 1.439(15)
C1 C5 1.414(16)
C2 H2 0.9300
C2 C3 1.399(14)
C3 H3 0.9300
C3 C4 1.439(14)
C4 H4 0.9300
C4 C5 1.399(14)
C5 C6 1.520(15)
C6 H6A 0.9600
C6 H6B 0.9600
C6 H6C 0.9600
C7 H7 0.9300
C7 C8 1.372(16)
C7 C11 1.417(15)
C8 H8 0.9300
C8 C9 1.398(17)
C9 H9 0.9300
C9 C10 1.384(17)
C10 H10 0.9300
C10 C11 1.388(17)
C11 C12 1.516(16)
C12 H12A 0.9600
C12 H12B 0.9600
C12 H12C 0.9600
C13 H13 0.9300
C13 C14 1.389(17)
C13 C17 1.406(17)
C14 H14 0.9300
C14 C15 1.388(14)
C15 H15 0.9300
C15 C16 1.427(15)
C16 H16 0.9300
C16 C17 1.377(15)
C17 C18 1.476(18)
C18 H18A 0.9600
C18 H18B 0.9600
C18 H18C 0.9600
C19 H19 0.9300
C19 C20 1.375(17)
C19 C23 1.378(16)
C20 H20 0.9300
C20 C21 1.381(19)
C21 H21 0.9300
C21 C22 1.405(18)
C22 H22 0.9300
C22 C23 1.426(17)
C23 C24 1.511(16)
C24 H24A 0.9600
C24 H24B 0.9600
C24 H24C 0.9600
C25 H25 0.9300
C25 C26 1.368(15)
C25 C29 1.415(15)
C26 H26 0.9300
C26 C27 1.389(14)
C27 H27 0.9300
C27 C28 1.413(14)
C28 H28 0.9300
C28 C29 1.382(15)
C29 C30 1.549(15)
C30 H30A 0.9600
C30 H30B 0.9600
C30 H30C 0.9600
C31 H31 0.9300
C31 C32 1.39(2)
C31 C35 1.387(19)
C32 H32 0.9300
C32 C33 1.390(18)
C33 H33 0.9300
C33 C34 1.383(17)
C34 H34 0.9300
C34 C35 1.394(19)
C35 C36 1.49(2)
C36 H36A 0.9600
C36 H36B 0.9600
C36 H36C 0.9600
C37 C38 1.412(14)
C37 C42 1.388(13)
C38 C39 1.387(14)
C38 C43 1.501(14)
C39 H39 0.9300
C39 C40 1.362(14)
C40 C41 1.393(14)
C40 C44 1.491(13)
C41 H41 0.9300
C41 C42 1.405(13)
C42 C45 1.509(14)
C43 H43A 0.9600
C43 H43B 0.9600
C43 H43C 0.9600
C44 H44A 0.9600
C44 H44B 0.9600
C44 H44C 0.9600
C45 H45A 0.9600
C45 H45B 0.9600
C45 H45C 0.9600
C46 C47 1.399(14)
C46 C51 1.392(13)
C47 C48 1.401(14)
C47 C52 1.521(16)
C48 H48 0.9300
C48 C49 1.367(16)
C49 C50 1.371(17)
C49 C53 1.477(17)
C50 H50 0.9300
C50 C51 1.390(15)
C51 C54 1.507(15)
C52 H52A 0.9600
C52 H52B 0.9600
C52 H52C 0.9600
C53 H53A 0.9600
C53 H53B 0.9600
C53 H53C 0.9600
C54 H54A 0.9600
C54 H54B 0.9600
C54 H54C 0.9600
C55 C56 1.409(15)
C55 C60 1.404(14)
C56 C57 1.368(15)
C56 C61 1.503(16)
C57 H57 0.9300
C57 C58 1.366(16)
C58 C59 1.373(16)
C58 C62 1.517(15)
C59 H59 0.9300
C59 C60 1.405(15)
C60 C63 1.508(15)
C61 H61A 0.9600
C61 H61B 0.9600
C61 H61C 0.9600
C62 H62A 0.9600
C62 H62B 0.9600
C62 H62C 0.9600
C63 H63A 0.9600
C63 H63B 0.9600
C63 H63C 0.9600
C65 H65 0.9300
C65 C64 1.3900
C65 C66 1.3900
C64 H64 0.9300
C64 C69 1.3900
C69 C68 1.3900
C69 C70 1.40(4)
C68 H68 0.9300
C68 C67 1.3900
C67 H67 0.9300
C67 C66 1.3900
C66 H66 0.9300
C65A H65A 0.9300
C65A C66A 1.3900
C65A C64A 1.3900
C66A H66A 0.9300
C66A C67A 1.3900
C67A H67A 0.9300
C67A C68A 1.3900
C68A H68A 0.9300
C68A C69A 1.3900
C69A C64A 1.3900
C69A C70A 1.62(5)
C64A H64A 0.9300
C70A H70A 0.9600
C70A H70B 0.9600
C70A H70C 0.9600
C70 H70D 0.9600
C70 H70E 0.9600
C70 H70F 0.9600

loop_
_geom_torsion_atom_site_label_1
_geom_torsion_atom_site_label_2
_geom_torsion_atom_site_label_3
_geom_torsion_atom_site_label_4
_geom_torsion
Dy1 C1 C2 C3 -68.1(7)
Dy1 C1 C5 C4 67.4(8)
Dy1 C1 C5 C6 -117.4(11)
Dy1 C2 C3 C4 -68.4(7)
Dy1 C3 C4 C5 -67.2(8)
Dy1 C4 C5 C1 -66.8(8)
Dy1 C4 C5 C6 118.0(11)
Dy1 C7 C8 C9 -69.6(8)
Dy1 C7 C11 C10 69.3(7)
Dy1 C7 C11 C12 -113.6(11)
Dy1 C8 C9 C10 -68.0(8)
Dy1 C9 C10 C11 -65.7(8)
Dy1 C10 C11 C7 -67.6(7)
Dy1 C10 C11 C12 115.3(11)
Dy2 C13 C14 C15 -67.5(8)
Dy2 C13 C17 C16 68.4(9)
Dy2 C13 C17 C18 -116.2(13)
Dy2 C14 C15 C16 -69.1(8)
Dy2 C15 C16 C17 -66.4(8)
Dy2 C16 C17 C13 -66.9(9)
Dy2 C16 C17 C18 118.0(15)
Dy2 C19 C20 C21 -68.8(9)
Dy2 C19 C23 C22 69.3(8)
Dy2 C19 C23 C24 -111.7(12)
Dy2 C20 C21 C22 -67.6(9)
Dy2 C21 C22 C23 -65.8(8)
Dy2 C22 C23 C19 -68.0(8)
Dy2 C22 C23 C24 112.9(11)
Dy3 C25 C26 C27 -67.6(8)
Dy3 C25 C29 C28 68.1(8)
Dy3 C25 C29 C30 -115.5(11)
Dy3 C26 C27 C28 -69.6(7)
Dy3 C27 C28 C29 -66.9(8)
Dy3 C28 C29 C25 -66.7(8)
Dy3 C28 C29 C30 117.0(11)
Dy3 C31 C32 C33 -69.2(9)
Dy3 C31 C35 C34 67.7(9)
Dy3 C31 C35 C36 -110.9(14)
Dy3 C32 C33 C34 -67.2(9)
Dy3 C33 C34 C35 -67.7(9)
Dy3 C34 C35 C31 -67.0(9)
Dy3 C34 C35 C36 111.5(14)
Sb1 C37 C38 C39 -177.6(7)
Sb1 C37 C38 C43 3.3(13)
Sb1 C37 C42 C41 178.6(7)
Sb1 C37 C42 C45 -1.3(15)
Sb2 C46 C47 C48 178.5(9)
Sb2 C46 C47 C52 -2.1(19)
Sb2 C46 C51 C50 -178.4(10)
Sb2 C46 C51 C54 1.9(14)
Sb3 C55 C56 C57 -178.7(8)
Sb3 C55 C56 C61 2.4(18)
Sb3 C55 C60 C59 178.0(8)
Sb3 C55 C60 C63 -2.4(14)
C1 C2 C3 Dy1 68.0(7)
C1 C2 C3 C4 -0.4(12)
C2 C1 C5 Dy1 -67.0(8)
C2 C1 C5 C4 0.4(12)
C2 C1 C5 C6 175.6(11)
C2 C3 C4 Dy1 67.8(7)
C2 C3 C4 C5 0.7(12)
C3 C4 C5 Dy1 66.1(7)
C3 C4 C5 C1 -0.7(12)
C3 C4 C5 C6 -175.9(10)
C5 C1 C2 Dy1 68.1(8)
C5 C1 C2 C3 0.0(12)
C7 C8 C9 Dy1 68.7(8)
C7 C8 C9 C10 0.7(13)
C8 C7 C11 Dy1 -67.4(8)
C8 C7 C11 C10 1.9(12)
C8 C7 C11 C12 179.0(10)
C8 C9 C10 Dy1 66.3(8)
C8 C9 C10 C11 0.5(13)
C9 C10 C11 Dy1 66.1(8)
C9 C10 C11 C7 -1.5(12)
C9 C10 C11 C12 -178.6(11)
C11 C7 C8 Dy1 68.0(8)
C11 C7 C8 C9 -1.6(13)
C13 C14 C15 Dy2 67.2(8)
C13 C14 C15 C16 -1.9(13)
C14 C13 C17 Dy2 -68.6(8)
C14 C13 C17 C16 -0.2(14)
C14 C13 C17 C18 175.3(12)
C14 C15 C16 Dy2 68.1(8)
C14 C15 C16 C17 1.7(13)
C15 C16 C17 Dy2 66.0(8)
C15 C16 C17 C13 -0.9(14)
C15 C16 C17 C18 -176.0(14)
C17 C13 C14 Dy2 68.9(8)
C17 C13 C14 C15 1.3(13)
C19 C20 C21 Dy2 67.6(9)
C19 C20 C21 C22 0.0(15)
C20 C19 C23 Dy2 -67.8(9)
C20 C19 C23 C22 1.4(14)
C20 C19 C23 C24 -179.5(11)
C20 C21 C22 Dy2 66.7(9)
C20 C21 C22 C23 0.9(14)
C21 C22 C23 Dy2 66.6(8)
C21 C22 C23 C19 -1.4(13)
C21 C22 C23 C24 179.5(11)
C23 C19 C20 Dy2 67.9(9)
C23 C19 C20 C21 -0.9(15)
C25 C26 C27 Dy3 67.8(8)
C25 C26 C27 C28 -1.8(12)
C26 C25 C29 Dy3 -68.1(8)
C26 C25 C29 C28 0.0(13)
C26 C25 C29 C30 176.4(11)
C26 C27 C28 Dy3 68.7(7)
C26 C27 C28 C29 1.8(12)
C27 C28 C29 Dy3 65.6(7)
C27 C28 C29 C25 -1.1(12)
C27 C28 C29 C30 -177.4(11)
C29 C25 C26 Dy3 68.6(8)
C29 C25 C26 C27 1.1(13)
C31 C32 C33 Dy3 68.2(9)
C31 C32 C33 C34 1.0(15)
C32 C31 C35 Dy3 -67.6(10)
C32 C31 C35 C34 0.0(16)
C32 C31 C35 C36 -178.5(13)
C32 C33 C34 Dy3 66.6(9)
C32 C33 C34 C35 -1.1(15)
C33 C34 C35 Dy3 67.7(9)
C33 C34 C35 C31 0.6(15)
C33 C34 C35 C36 179.2(13)
C35 C31 C32 Dy3 68.6(10)
C35 C31 C32 C33 -0.7(16)
C37 C38 C39 C40 -0.7(16)
C38 C37 C42 C41 0.5(15)
C38 C37 C42 C45 -179.4(10)
C38 C39 C40 C41 -0.5(15)
C38 C39 C40 C44 180.0(10)
C39 C40 C41 C42 1.8(15)
C40 C41 C42 C37 -1.8(16)
C40 C41 C42 C45 178.0(10)
C42 C37 C38 C39 0.7(14)
C42 C37 C38 C43 -178.3(10)
C43 C38 C39 C40 178.4(10)
C44 C40 C41 C42 -178.6(10)
C46 C47 C48 C49 1(2)
C47 C46 C51 C50 0.7(18)
C47 C46 C51 C54 -179.0(11)
C47 C48 C49 C50 -2(2)
C47 C48 C49 C53 179.3(14)
C48 C49 C50 C51 2(2)
C49 C50 C51 C46 -2(2)
C49 C50 C51 C54 177.9(14)
C51 C46 C47 C48 -0.5(18)
C51 C46 C47 C52 178.8(12)
C52 C47 C48 C49 -178.1(14)
C53 C49 C50 C51 -179.1(15)
C55 C56 C57 C58 0.8(18)
C56 C55 C60 C59 -1.9(16)
C56 C55 C60 C63 177.7(11)
C56 C57 C58 C59 -2.0(19)
C56 C57 C58 C62 179.3(12)
C57 C58 C59 C60 1.2(19)
C58 C59 C60 C55 0.8(18)
C58 C59 C60 C63 -178.9(12)
C60 C55 C56 C57 1.2(17)
C60 C55 C56 C61 -177.7(11)
C61 C56 C57 C58 179.8(12)
C62 C58 C59 C60 179.8(12)
C65 C64 C69 C68 0.0
C65 C64 C69 C70 -176(2)
C64 C65 C66 C67 0.0
C64 C69 C68 C67 0.0
C69 C68 C67 C66 0.0
C68 C67 C66 C65 0.0
C66 C65 C64 C69 0.0
C65A C66A C67A C68A 0.0
C66A C65A C64A C69A 0.0
C66A C67A C68A C69A 0.0
C67A C68A C69A C64A 0.0
C67A C68A C69A C70A 170(3)
C68A C69A C64A C65A 0.0
C64A C65A C66A C67A 0.0
C70A C69A C64A C65A -172(2)
C70 C69 C68 C67 175(3)
